data_7009551
loop_
_publ_author_name
'Furutachi, Hideki'
'Fujinami, Shuhei'
'Suzuki, Masatatsu'
'\=Okawa, Hisashi'

_publ_contact_author
;
    ENTER NAME
 ENTER ADDRESS
;
_publ_section_title
;
 Dinuclear CoIIMII (M&#x2005;=&#x2005;Pb or Co) complexes having a
 &#x201C;Co(salen)&#x201D; entity in a macrocyclic framework: ligand
 modulation effect and neighboring metal(II) effect upon oxygenation at
 the &#x201C;Co(salen)&#x201D; center
;
_journal_issue 16
_journal_name_full 'Journal of the Chemical Society, Dalton Transactions'
_journal_page_first 2761
_journal_paper_doi 10.1039/b001881n
_journal_year 2000
_chemical_formula_sum 'C26 H35 Cl2 Co N5 O12 Pb'
_chemical_formula_weight 946.63
_space_group_IT_number 61
_symmetry_cell_setting orthorhombic
_symmetry_Int_Tables_number 61
_symmetry_space_group_name_Hall '-P 2ac 2ab'
_symmetry_space_group_name_H-M 'P b c a'
_audit_creation_date 'Thu Feb 25 17:47:46 1999'
_audit_creation_method 'from TEXRAY.INF file'
_cell_angle_alpha 90
_cell_angle_beta 90
_cell_angle_gamma 90
_cell_formula_units_Z 8
_cell_length_a 19.985(5)
_cell_length_b 19.711(2)
_cell_length_c 16.547(3)
_cell_measurement_reflns_used 25
_cell_measurement_temperature 293.2
_cell_measurement_theta_max 14.9
_cell_measurement_theta_min 14.0
_cell_volume 6518(2)
_computing_cell_refinement 'Rigaku/AFC Diffractometer Control'
_computing_data_collection 'Rigaku/AFC Diffractometer Control'
_computing_data_reduction teXsan
_computing_publication_material teXsan
_computing_structure_refinement teXsan
_diffrn_ambient_temperature 293.2
_diffrn_measurement_device 'Rigaku AFC7R'
_diffrn_measurement_method \w-2\q
_diffrn_orient_matrix_UB_11 -0.05000
_diffrn_orient_matrix_UB_12 -0.00060
_diffrn_orient_matrix_UB_13 0.00106
_diffrn_orient_matrix_UB_21 -0.00105
_diffrn_orient_matrix_UB_22 0.03344
_diffrn_orient_matrix_UB_23 -0.04543
_diffrn_orient_matrix_UB_31 -0.00013
_diffrn_orient_matrix_UB_32 -0.03814
_diffrn_orient_matrix_UB_33 -0.03985
_diffrn_radiation_detector 'scintillation counter'
_diffrn_radiation_monochromator graphite
_diffrn_radiation_source 'Rigaku rotating anode'
_diffrn_radiation_type 'Mo K'
_diffrn_radiation_wavelength 0.7107
_diffrn_reflns_av_R_equivalents 0.000
_diffrn_reflns_av_sigmaI/netI 0.000
_diffrn_reflns_limit_h_max 23
_diffrn_reflns_limit_h_min 0
_diffrn_reflns_limit_k_max 23
_diffrn_reflns_limit_k_min 0
_diffrn_reflns_limit_l_max 0
_diffrn_reflns_limit_l_min -19
_diffrn_reflns_number 6351
_diffrn_reflns_reduction_process 'Lp corrections applied'
_diffrn_reflns_theta_max 0.00
_diffrn_reflns_theta_min 0.00
_diffrn_standards_decay_% 1.01
_diffrn_standards_interval_count 150
_diffrn_standards_number 3
_exptl_absorpt_coefficient_mu 5.909
_exptl_absorpt_correction_T_max 1.000
_exptl_absorpt_correction_T_min 0.605
_exptl_absorpt_correction_type '\y scans(North,Phillips & Mathews,1968)'
_exptl_crystal_colour red
_exptl_crystal_density_diffrn 1.929
_exptl_crystal_density_meas ?
_exptl_crystal_description prismatic
_exptl_crystal_F_000 3720.00
_exptl_crystal_size_max 0.300
_exptl_crystal_size_mid 0.200
_exptl_crystal_size_min 0.150
_refine_diff_density_max 0.63
_refine_diff_density_min -0.79
_refine_ls_extinction_coef 0.00000
_refine_ls_extinction_method 'Zachariasen(1967) type 2 Gaussian isotropic'
_refine_ls_goodness_of_fit_obs 1.400
_refine_ls_hydrogen_treatment noref
_refine_ls_matrix_type full
_refine_ls_number_constraints 0
_refine_ls_number_parameters 425
_refine_ls_number_reflns 3737
_refine_ls_number_restraints 0
_refine_ls_R_factor_obs 0.0320
_refine_ls_shift/esd_max 0.0020
_refine_ls_shift/esd_mean 0.0000
_refine_ls_structure_factor_coef F
_refine_ls_weighting_details 'w = 1/[s2(Fo)] = [s 2c(Fo) + p2Fo2/4]-1'
_refine_ls_weighting_scheme calc
_refine_ls_wR_factor_obs 0.0230
_reflns_number_observed 3737
_reflns_number_total 6351
_reflns_observed_criterion >3.0sigma(I)
_cod_data_source_file b001881n.txt
_cod_data_source_block '[CoPb(L1)'
_cod_depositor_comments
;
The following automatic conversions were performed:

'_refine_ls_weighting_scheme' value 'w = 1/[s2(Fo)] = [s 2c(Fo) +
p2Fo2/4]-1' was changed to 'calc'. New tag
'_refine_ls_weighting_details' was created. The value of the new tag
was set to 'w = 1/[s2(Fo)] = [s 2c(Fo) + p2Fo2/4]-1'.

Automatic conversion script
Id: cif_fix_values 3143 2015-03-26 13:38:13Z robertas 
;
_cod_original_cell_volume 6518(1)
_cod_original_sg_symbol_H-M 'P b c a      '
_cod_original_formula_sum 'C26 H35 Cl2 Co N5 O12 Pb '
_cod_database_code 7009551

loop_
_symmetry_equiv_pos_as_xyz
x,y,z
1/2+x,1/2-y,-z
-x,1/2+y,1/2-z
1/2-x,-y,1/2+z
-x,-y,-z
1/2-x,1/2+y,z
x,1/2-y,1/2+z
1/2+x,y,1/2-z

loop_
_atom_site_aniso_label
_atom_site_aniso_U_11
_atom_site_aniso_U_22
_atom_site_aniso_U_33
_atom_site_aniso_U_12
_atom_site_aniso_U_13
_atom_site_aniso_U_23
Pb1 0.0397(2) 0.0326(1) 0.0394(2) -0.0030(1) 0.0030(1) -0.0025(1)
Co1 0.0343(6) 0.0316(5) 0.0368(5) -0.0002(4) -0.0001(5) -0.0042(4)
Cl1 0.096(2) 0.049(1) 0.055(1) -0.005(1) 0.004(1) 0.0132(10)
Cl2 0.052(2) 0.068(2) 0.100(2) -0.006(1) 0.030(1) -0.008(1)
O1 0.035(3) 0.033(3) 0.039(3) 0.003(2) -0.003(2) -0.006(2)
O2 0.040(3) 0.027(2) 0.040(3) 0.003(2) -0.002(2) -0.003(2)
O3 0.066(4) 0.046(3) 0.071(4) -0.002(3) 0.022(3) 0.011(3)
O4 0.193(8) 0.048(4) 0.092(5) -0.004(5) 0.019(5) 0.000(3)
O5 0.181(8) 0.121(6) 0.061(4) -0.005(6) 0.029(5) 0.003(4)
O6 0.132(8) 0.147(8) 0.154(7) 0.011(6) -0.034(6) 0.091(6)
O7 0.122(7) 0.089(5) 0.140(7) -0.043(5) 0.019(5) 0.024(5)
O8 0.042(4) 0.115(6) 0.163(7) -0.019(4) 0.029(4) -0.051(5)
O9 0.099(5) 0.137(6) 0.113(6) 0.002(5) 0.045(4) -0.042(6)
O10 0.047(4) 0.112(5) 0.135(6) 0.001(4) 0.027(4) -0.046(5)
O11 0.158(8) 0.123(7) 0.180(9) -0.007(6) 0.024(7) 0.068(6)
O12 0.166(10) 0.162(9) 0.125(7) 0.009(7) -0.014(7) -0.008(7)
N1 0.032(5) 0.037(3) 0.040(4) -0.003(3) 0.001(3) -0.003(3)
N2 0.041(4) 0.039(4) 0.035(3) -0.001(3) -0.001(3) -0.007(3)
N3 0.053(4) 0.032(3) 0.044(4) -0.010(3) -0.002(4) -0.005(3)
N4 0.055(5) 0.038(3) 0.044(4) -0.001(3) 0.002(3) -0.005(3)
N5 0.045(4) 0.036(3) 0.052(4) -0.004(3) 0.000(3) -0.009(3)
C1 0.077(7) 0.071(6) 0.076(6) 0.035(6) -0.003(5) -0.005(5)
C2 0.041(5) 0.044(5) 0.061(5) 0.016(4) 0.000(4) -0.001(4)
C3 0.047(5) 0.029(4) 0.052(5) 0.007(4) 0.009(4) -0.003(3)
C4 0.038(5) 0.035(4) 0.037(4) 0.003(3) 0.012(4) 0.000(3)
C5 0.043(5) 0.025(4) 0.034(4) 0.005(3) 0.012(4) 0.001(3)
C6 0.041(5) 0.036(4) 0.043(5) 0.002(4) 0.000(4) -0.001(3)
C7 0.044(6) 0.053(5) 0.044(5) 0.011(4) -0.008(4) 0.000(4)
C8 0.046(6) 0.030(4) 0.035(4) -0.002(4) 0.000(4) -0.003(3)
C9 0.042(5) 0.051(5) 0.049(5) -0.009(4) -0.003(4) -0.014(4)
C10 0.049(6) 0.051(5) 0.037(5) 0.002(4) -0.001(4) -0.009(4)
C11 0.041(5) 0.041(4) 0.038(4) -0.007(4) 0.000(3) 0.005(4)
C12 0.033(5) 0.032(4) 0.041(4) 0.007(3) 0.003(4) 0.008(3)
C13 0.046(6) 0.048(5) 0.052(5) -0.005(4) -0.005(4) 0.010(4)
C14 0.043(6) 0.042(5) 0.057(5) 0.008(4) 0.006(4) 0.008(4)
C15 0.049(6) 0.055(5) 0.111(8) 0.018(4) -0.001(5) -0.002(5)
C16 0.049(6) 0.034(4) 0.049(5) 0.013(4) 0.007(4) 0.002(3)
C17 0.037(5) 0.037(4) 0.041(5) -0.005(4) 0.006(4) 0.001(3)
C18 0.039(5) 0.032(4) 0.032(4) -0.001(3) 0.004(3) 0.006(3)
C19 0.052(6) 0.023(4) 0.052(5) 0.006(4) 0.008(4) 0.002(3)
C20 0.066(7) 0.035(4) 0.064(6) -0.005(4) -0.014(5) -0.004(4)
C21 0.073(7) 0.060(5) 0.048(5) 0.000(5) -0.006(5) -0.025(4)
C22 0.061(6) 0.044(5) 0.058(6) -0.005(4) -0.016(5) -0.010(4)
C23 0.031(5) 0.066(6) 0.069(6) -0.005(4) -0.009(4) -0.022(5)
C24 0.029(4) 0.045(4) 0.054(5) -0.003(3) -0.004(4) -0.002(4)
C25 0.073(8) 0.080(7) 0.094(8) -0.003(6) 0.022(6) 0.010(6)
C26 0.13(1) 0.105(10) 0.16(1) 0.009(8) -0.061(10) -0.035(9)

loop_
_atom_site_label
_atom_site_fract_x
_atom_site_fract_y
_atom_site_fract_z
_atom_site_U_iso_or_equiv
_atom_site_thermal_displace_type
_atom_site_calc_flag
_atom_site_calc_attached_atom
_atom_site_occupancy
_atom_site_refinement_flags
Pb1 0.01376(1) -0.00976(1) 0.23844(1) 0.03723(8) Uani d . 1.00 .
Co1 0.04118(5) 0.05329(4) 0.43129(5) 0.0342(3) Uani d . 1.00 .
Cl1 -0.0009(1) 0.1406(1) 0.1015(1) 0.0667(8) Uani d . 1.00 .
Cl2 0.1880(1) -0.0279(1) 0.1753(2) 0.0733(9) Uani d . 1.00 .
O1 -0.0323(2) 0.0594(2) 0.3592(2) 0.036(1) Uani d . 1.00 .
O2 0.0537(2) -0.0354(2) 0.3887(2) 0.036(1) Uani d . 1.00 .
O3 0.1178(3) 0.0899(3) 0.3407(3) 0.061(2) Uani d . 1.00 .
O4 0.0055(4) 0.0725(3) 0.0799(3) 0.111(3) Uani d . 1.00 .
O5 -0.0133(4) 0.1419(3) 0.1845(3) 0.121(3) Uani d . 1.00 .
O6 -0.0541(4) 0.1703(4) 0.0596(5) 0.144(4) Uani d . 1.00 .
O7 0.0584(4) 0.1759(3) 0.0808(4) 0.117(3) Uani d . 1.00 .
O8 0.1316(3) -0.0682(3) 0.1575(4) 0.107(3) Uani d . 1.00 .
O9 0.1841(3) -0.0077(4) 0.2595(4) 0.116(3) Uani d . 1.00 .
O10 0.2475(3) -0.0644(3) 0.1632(4) 0.098(3) Uani d . 1.00 .
O11 0.1891(4) 0.0316(4) 0.1299(5) 0.154(4) Uani d . 1.00 .
O12 -0.1909(5) 0.1371(5) 0.1024(5) 0.151(4) Uani d . 1.00 .
N1 0.0264(3) 0.1399(3) 0.4757(3) 0.036(2) Uani d . 1.00 .
N2 0.1068(3) 0.0433(3) 0.5110(3) 0.038(2) Uani d . 1.00 .
N3 0.0139(3) -0.1351(2) 0.2711(3) 0.043(2) Uani d . 1.00 .
N4 -0.0276(3) -0.0800(3) 0.1171(3) 0.046(2) Uani d . 1.00 .
N5 -0.1097(3) -0.0064(3) 0.2309(3) 0.044(2) Uani d . 1.00 .
C1 -0.2336(4) 0.2636(4) 0.3410(5) 0.075(3) Uani d . 1.00 .
C2 -0.1798(4) 0.2094(4) 0.3470(5) 0.049(3) Uani d . 1.00 .
C3 -0.1257(4) 0.2158(3) 0.3981(4) 0.043(2) Uani d . 1.00 .
C4 -0.0755(4) 0.1671(3) 0.4044(4) 0.037(2) Uani d . 1.00 .
C5 -0.0781(4) 0.1074(3) 0.3567(4) 0.034(2) Uani d . 1.00 .
C6 -0.1342(4) 0.1003(3) 0.3050(4) 0.040(2) Uani d . 1.00 .
C7 -0.1829(4) 0.1512(4) 0.3032(4) 0.047(3) Uani d . 1.00 .
C8 -0.0226(4) 0.1797(3) 0.4612(4) 0.037(2) Uani d . 1.00 .
C9 0.0807(4) 0.1600(4) 0.5328(4) 0.047(3) Uani d . 1.00 .
C10 0.1050(4) 0.0970(4) 0.5743(4) 0.045(3) Uani d . 1.00 .
C11 0.1507(3) -0.0034(4) 0.5153(4) 0.040(2) Uani d . 1.00 .
C12 0.1553(3) -0.0610(3) 0.4611(4) 0.036(2) Uani d . 1.00 .
C13 0.2097(4) -0.1045(4) 0.4726(4) 0.049(3) Uani d . 1.00 .
C14 0.2168(4) -0.1647(4) 0.4305(5) 0.047(3) Uani d . 1.00 .
C15 0.2766(4) -0.2097(4) 0.4420(5) 0.072(3) Uani d . 1.00 .
C16 0.1656(4) -0.1815(3) 0.3776(4) 0.044(2) Uani d . 1.00 .
C17 0.1105(4) -0.1395(3) 0.3630(4) 0.039(2) Uani d . 1.00 .
C18 0.1044(4) -0.0760(3) 0.4038(4) 0.035(2) Uani d . 1.00 .
C19 0.0616(4) -0.1654(3) 0.3076(4) 0.043(2) Uani d . 1.00 .
C20 -0.0273(4) -0.1758(3) 0.2161(4) 0.055(3) Uani d . 1.00 .
C21 -0.0175(4) -0.1531(4) 0.1298(4) 0.061(3) Uani d . 1.00 .
C22 -0.0969(4) -0.0614(4) 0.0985(5) 0.054(3) Uani d . 1.00 .
C23 -0.1401(4) -0.0552(4) 0.1736(5) 0.055(3) Uani d . 1.00 .
C24 -0.1482(3) 0.0432(3) 0.2522(4) 0.043(2) Uani d . 1.00 .
C25 0.1245(5) 0.1518(5) 0.3058(6) 0.082(4) Uani d . 1.00 .
C26 -0.2120(7) 0.1009(6) 0.0382(7) 0.132(6) Uani d . 1.00 .
H1 -0.2359 0.2805 0.2883 0.0776 Uiso calc . 1.00 .
H2 -0.2766 0.2445 0.3556 0.0716 Uiso calc . 1.00 .
H3 -0.2236 0.2988 0.3782 0.0776 Uiso calc . 1.00 .
H4 -0.1262 0.2553 0.4298 0.0486 Uiso calc . 1.00 .
H5 -0.2218 0.1455 0.2680 0.0513 Uiso calc . 1.00 .
H6 -0.0243 0.2213 0.4904 0.0384 Uiso calc . 1.00 .
H7 0.1174 0.1815 0.5046 0.0530 Uiso calc . 1.00 .
H8 0.0648 0.1911 0.5726 0.0530 Uiso calc . 1.00 .
H9 0.0784 0.0856 0.6178 0.0545 Uiso calc . 1.00 .
H10 0.1511 0.1055 0.5951 0.0545 Uiso calc . 1.00 .
H11 0.1855 -0.0012 0.5568 0.0464 Uiso calc . 1.00 .
H12 0.2444 -0.0933 0.5110 0.0468 Uiso calc . 1.00 .
H13 0.2780 -0.2233 0.4965 0.0734 Uiso calc . 1.00 .
H14 0.3150 -0.1857 0.4273 0.0705 Uiso calc . 1.00 .
H15 0.2705 -0.2481 0.4080 0.0734 Uiso calc . 1.00 .
H16 0.1710 -0.2232 0.3502 0.0461 Uiso calc . 1.00 .
H17 0.0666 -0.2125 0.2951 0.0705 Uiso calc . 1.00 .
H18 -0.0155 -0.2221 0.2212 0.0586 Uiso calc . 1.00 .
H19 -0.0734 -0.1704 0.2311 0.0586 Uiso calc . 1.00 .
H20 0.0265 -0.1636 0.1127 0.0513 Uiso calc . 1.00 .
H21 -0.0488 -0.1763 0.0956 0.0705 Uiso calc . 1.00 .
H22 -0.0018 -0.0671 0.0702 0.1427 Uiso calc . 1.00 .
H23 -0.1174 -0.0961 0.0658 0.0570 Uiso calc . 1.00 .
H24 -0.0989 -0.0198 0.0705 0.0570 Uiso calc . 1.00 .
H25 -0.1481 -0.0969 0.1991 0.0717 Uiso calc . 1.00 .
H26 -0.1853 -0.0369 0.1583 0.0717 Uiso calc . 1.00 .
H27 -0.1937 0.0393 0.2299 0.0530 Uiso calc . 1.00 .
H28 0.1373 0.1860 0.3484 0.0716 Uiso calc . 1.00 .
H29 0.0930 0.1660 0.2751 0.0570 Uiso calc . 1.00 .
H30 0.1693 0.1513 0.2736 0.0716 Uiso calc . 1.00 .
H31 -0.1870 0.0646 0.0329 0.0716 Uiso calc . 1.00 .
H32 -0.2097 0.1315 -0.0081 0.0716 Uiso calc . 1.00 .
H33 -0.2593 0.0911 0.0455 0.0716 Uiso calc . 1.00 .

loop_
_atom_type_symbol
_atom_type_oxidation_number
_atom_type_number_in_cell
_atom_type_scat_dispersion_real
_atom_type_scat_dispersion_imag
_atom_type_scat_source
C 0 208 0.003 0.002
;International Tables for Crystallography
(1992, Vol. C, Tables 4.2.6.8 and 6.1.1.1)
;
H 0 280 0.000 0.000
;International Tables for Crystallography
(1992, Vol. C, Table 6.1.1.2)
;
O 0 96 0.011 0.006
;International Tables for Crystallography
(1992, Vol. C, Tables 4.2.6.8 and 6.1.1.1)
;
N 0 40 0.006 0.003
;International Tables for Crystallography
(1992, Vol. C, Tables 4.2.6.8 and 6.1.1.1)
;
Cl 0 16 0.148 0.159
;International Tables for Crystallography
(1992, Vol. C, Tables 4.2.6.8 and 6.1.1.1)
;
Co 0 8 0.349 0.972
;International Tables for Crystallography
(1992, Vol. C, Tables 4.2.6.8 and 6.1.1.1)
;
Pb 0 8 -3.394 10.111
;International Tables for Crystallography
(1992, Vol. C, Tables 4.2.6.8 and 6.1.1.1)
;

loop_
_geom_angle_atom_site_label_1
_geom_angle_atom_site_label_2
_geom_angle_atom_site_label_3
_geom_angle
_geom_angle_site_symmetry_1
_geom_angle_site_symmetry_2
_geom_angle_site_symmetry_3
_geom_angle_publ_flag
O1 PB1 O2 59.0(1) 1_555 1_555 1_555 yes
O1 PB1 O4 111.1(1) 1_555 1_555 1_555 yes
O1 PB1 O8 147.3(2) 1_555 1_555 1_555 yes
O1 PB1 N3 110.5(1) 1_555 1_555 1_555 yes
O1 PB1 N4 140.5(2) 1_555 1_555 1_555 yes
O1 PB1 N5 70.7(2) 1_555 1_555 1_555 yes
O2 PB1 O4 155.5(1) 1_555 1_555 1_555 yes
O2 PB1 O8 96.4(2) 1_555 1_555 1_555 yes
O2 PB1 N3 67.3(1) 1_555 1_555 1_555 yes
O2 PB1 N4 136.3(1) 1_555 1_555 1_555 yes
O2 PB1 N5 110.6(2) 1_555 1_555 1_555 yes
O4 PB1 O8 82.0(2) 1_555 1_555 1_555 yes
O4 PB1 N3 134.0(2) 1_555 1_555 1_555 yes
O4 PB1 N4 66.6(2) 1_555 1_555 1_555 yes
O4 PB1 N5 83.7(2) 1_555 1_555 1_555 yes
O8 PB1 N3 73.4(2) 1_555 1_555 1_555 yes
O8 PB1 N4 72.1(2) 1_555 1_555 1_555 yes
O8 PB1 N5 141.8(2) 1_555 1_555 1_555 yes
N3 PB1 N4 69.0(2) 1_555 1_555 1_555 yes
N3 PB1 N5 92.2(2) 1_555 1_555 1_555 yes
N4 PB1 N5 69.8(2) 1_555 1_555 1_555 yes
O1 CO1 O2 85.9(2) 1_555 1_555 1_555 yes
O1 CO1 O3 95.0(2) 1_555 1_555 1_555 yes
O1 CO1 N1 93.8(2) 1_555 1_555 1_555 yes
O1 CO1 N2 173.5(2) 1_555 1_555 1_555 yes
O2 CO1 O3 87.6(2) 1_555 1_555 1_555 yes
O2 CO1 N1 178.0(2) 1_555 1_555 1_555 yes
O2 CO1 N2 94.1(2) 1_555 1_555 1_555 yes
O3 CO1 N1 94.3(2) 1_555 1_555 1_555 yes
O3 CO1 N2 91.5(2) 1_555 1_555 1_555 yes
N1 CO1 N2 86.0(2) 1_555 1_555 1_555 yes
O4 CL1 O5 106.7(4) 1_555 1_555 1_555 yes
O4 CL1 O6 110.3(5) 1_555 1_555 1_555 yes
O4 CL1 O7 109.5(5) 1_555 1_555 1_555 yes
O5 CL1 O6 110.2(5) 1_555 1_555 1_555 yes
O5 CL1 O7 112.2(5) 1_555 1_555 1_555 yes
O6 CL1 O7 108.0(4) 1_555 1_555 1_555 yes
O8 CL2 O9 108.2(4) 1_555 1_555 1_555 yes
O8 CL2 O10 111.0(4) 1_555 1_555 1_555 yes
O8 CL2 O11 111.9(5) 1_555 1_555 1_555 yes
O9 CL2 O10 108.8(4) 1_555 1_555 1_555 yes
O9 CL2 O11 106.7(5) 1_555 1_555 1_555 yes
O10 CL2 O11 110.0(5) 1_555 1_555 1_555 yes
PB1 O1 CO1 100.2(2) 1_555 1_555 1_555 yes
PB1 O1 C5 126.9(4) 1_555 1_555 1_555 yes
CO1 O1 C5 127.2(4) 1_555 1_555 1_555 yes
PB1 O2 CO1 97.6(2) 1_555 1_555 1_555 yes
PB1 O2 C18 121.6(4) 1_555 1_555 1_555 yes
CO1 O2 C18 126.2(4) 1_555 1_555 1_555 yes
CO1 O3 C25 129.5(5) 1_555 1_555 1_555 yes
PB1 O4 CL1 107.0(3) 1_555 1_555 1_555 yes
PB1 O8 CL2 108.9(3) 1_555 1_555 1_555 yes
CO1 N1 C8 127.2(5) 1_555 1_555 1_555 yes
CO1 N1 C9 112.0(4) 1_555 1_555 1_555 yes
C8 N1 C9 120.8(6) 1_555 1_555 1_555 yes
CO1 N2 C10 113.8(4) 1_555 1_555 1_555 yes
CO1 N2 C11 126.7(5) 1_555 1_555 1_555 yes
C10 N2 C11 119.4(6) 1_555 1_555 1_555 yes
PB1 N3 C19 124.0(5) 1_555 1_555 1_555 yes
PB1 N3 C20 113.7(4) 1_555 1_555 1_555 yes
C19 N3 C20 117.2(6) 1_555 1_555 1_555 yes
PB1 N4 C21 111.8(4) 1_555 1_555 1_555 yes
PB1 N4 C22 109.5(4) 1_555 1_555 1_555 yes
PB1 N4 H22 108.3(4) 1_555 1_555 1_555 no
C21 N4 C22 113.9(6) 1_555 1_555 1_555 yes
C21 N4 H22 107.4(6) 1_555 1_555 1_555 no
C22 N4 H22 105.6(6) 1_555 1_555 1_555 no
PB1 N5 C23 115.1(4) 1_555 1_555 1_555 yes
PB1 N5 C24 126.9(4) 1_555 1_555 1_555 yes
C23 N5 C24 114.9(6) 1_555 1_555 1_555 yes
C2 C1 H1 110.2(7) 1_555 1_555 1_555 no
C2 C1 H2 109.7(7) 1_555 1_555 1_555 no
C2 C1 H3 108.9(8) 1_555 1_555 1_555 no
H1 C1 H2 109.1(8) 1_555 1_555 1_555 no
H1 C1 H3 110.8(8) 1_555 1_555 1_555 no
H2 C1 H3 108.0(8) 1_555 1_555 1_555 no
C1 C2 C3 122.1(7) 1_555 1_555 1_555 yes
C1 C2 C7 121.8(7) 1_555 1_555 1_555 yes
C3 C2 C7 116.1(7) 1_555 1_555 1_555 yes
C2 C3 C4 123.2(7) 1_555 1_555 1_555 yes
C2 C3 H4 114.2(7) 1_555 1_555 1_555 no
C4 C3 H4 122.5(8) 1_555 1_555 1_555 no
C3 C4 C5 120.3(7) 1_555 1_555 1_555 yes
C3 C4 C8 117.4(6) 1_555 1_555 1_555 yes
C5 C4 C8 122.3(6) 1_555 1_555 1_555 yes
O1 C5 C4 123.6(7) 1_555 1_555 1_555 yes
O1 C5 C6 119.9(6) 1_555 1_555 1_555 yes
C4 C5 C6 116.5(6) 1_555 1_555 1_555 yes
C5 C6 C7 119.5(6) 1_555 1_555 1_555 yes
C5 C6 C24 126.4(6) 1_555 1_555 1_555 yes
C7 C6 C24 114.1(7) 1_555 1_555 1_555 yes
C2 C7 C6 124.3(7) 1_555 1_555 1_555 yes
C2 C7 H5 116.8(7) 1_555 1_555 1_555 no
C6 C7 H5 118.9(7) 1_555 1_555 1_555 no
N1 C8 C4 125.5(6) 1_555 1_555 1_555 yes
N1 C8 H6 117.4(7) 1_555 1_555 1_555 no
C4 C8 H6 117.1(7) 1_555 1_555 1_555 no
N1 C9 C10 107.8(6) 1_555 1_555 1_555 yes
N1 C9 H7 111.2(6) 1_555 1_555 1_555 no
N1 C9 H8 111.5(7) 1_555 1_555 1_555 no
C10 C9 H7 109.6(7) 1_555 1_555 1_555 no
C10 C9 H8 108.9(7) 1_555 1_555 1_555 no
H7 C9 H8 107.8(7) 1_555 1_555 1_555 no
N2 C10 C9 105.9(6) 1_555 1_555 1_555 yes
N2 C10 H9 112.9(7) 1_555 1_555 1_555 no
N2 C10 H10 109.8(6) 1_555 1_555 1_555 no
C9 C10 H9 111.8(7) 1_555 1_555 1_555 no
C9 C10 H10 108.6(6) 1_555 1_555 1_555 no
H9 C10 H10 107.8(7) 1_555 1_555 1_555 no
N2 C11 C12 125.2(6) 1_555 1_555 1_555 yes
N2 C11 H11 119.8(7) 1_555 1_555 1_555 no
C12 C11 H11 115.1(7) 1_555 1_555 1_555 no
C11 C12 C13 116.5(7) 1_555 1_555 1_555 yes
C11 C12 C18 122.0(6) 1_555 1_555 1_555 yes
C13 C12 C18 121.4(7) 1_555 1_555 1_555 yes
C12 C13 C14 122.5(7) 1_555 1_555 1_555 yes
C12 C13 H12 120.5(7) 1_555 1_555 1_555 no
C14 C13 H12 117.1(8) 1_555 1_555 1_555 no
C13 C14 C15 121.6(7) 1_555 1_555 1_555 yes
C13 C14 C16 116.6(7) 1_555 1_555 1_555 yes
C15 C14 C16 121.7(7) 1_555 1_555 1_555 yes
C14 C15 H13 108.2(7) 1_555 1_555 1_555 no
C14 C15 H14 108.8(7) 1_555 1_555 1_555 no
C14 C15 H15 107.1(7) 1_555 1_555 1_555 no
H13 C15 H14 111.7(8) 1_555 1_555 1_555 no
H13 C15 H15 110.1(8) 1_555 1_555 1_555 no
H14 C15 H15 110.8(8) 1_555 1_555 1_555 no
C14 C16 C17 123.2(7) 1_555 1_555 1_555 yes
C14 C16 H16 115.3(7) 1_555 1_555 1_555 no
C17 C16 H16 121.5(8) 1_555 1_555 1_555 no
C16 C17 C18 120.3(7) 1_555 1_555 1_555 yes
C16 C17 C19 115.9(6) 1_555 1_555 1_555 yes
C18 C17 C19 123.8(7) 1_555 1_555 1_555 yes
O2 C18 C12 123.5(6) 1_555 1_555 1_555 yes
O2 C18 C17 120.7(6) 1_555 1_555 1_555 yes
C12 C18 C17 115.9(6) 1_555 1_555 1_555 yes
N3 C19 C17 130.2(6) 1_555 1_555 1_555 yes
N3 C19 H17 115.5(7) 1_555 1_555 1_555 no
C17 C19 H17 114.3(7) 1_555 1_555 1_555 no
N3 C20 C21 110.5(6) 1_555 1_555 1_555 yes
N3 C20 H18 109.4(6) 1_555 1_555 1_555 no
N3 C20 H19 108.5(6) 1_555 1_555 1_555 no
C21 C20 H18 109.8(7) 1_555 1_555 1_555 no
C21 C20 H19 109.7(7) 1_555 1_555 1_555 no
H18 C20 H19 108.9(7) 1_555 1_555 1_555 no
N4 C21 C20 114.1(6) 1_555 1_555 1_555 yes
N4 C21 H20 107.5(7) 1_555 1_555 1_555 no
N4 C21 H21 107.1(7) 1_555 1_555 1_555 no
C20 C21 H20 109.8(8) 1_555 1_555 1_555 no
C20 C21 H21 109.3(8) 1_555 1_555 1_555 no
H20 C21 H21 109.0(7) 1_555 1_555 1_555 no
N4 C22 C23 112.6(6) 1_555 1_555 1_555 yes
N4 C22 H23 110.0(7) 1_555 1_555 1_555 no
N4 C22 H24 111.2(7) 1_555 1_555 1_555 no
C23 C22 H23 106.0(7) 1_555 1_555 1_555 no
C23 C22 H24 107.9(7) 1_555 1_555 1_555 no
H23 C22 H24 108.9(7) 1_555 1_555 1_555 no
N5 C23 C22 110.1(6) 1_555 1_555 1_555 yes
N5 C23 H25 110.6(7) 1_555 1_555 1_555 no
N5 C23 H26 107.4(6) 1_555 1_555 1_555 no
C22 C23 H25 113.1(7) 1_555 1_555 1_555 no
C22 C23 H26 109.4(7) 1_555 1_555 1_555 no
H25 C23 H26 105.9(7) 1_555 1_555 1_555 no
N5 C24 C6 129.4(6) 1_555 1_555 1_555 yes
N5 C24 H27 112.9(6) 1_555 1_555 1_555 no
C6 C24 H27 117.7(6) 1_555 1_555 1_555 no
O3 C25 H28 109.2(8) 1_555 1_555 1_555 no
O3 C25 H29 118.4(9) 1_555 1_555 1_555 no
O3 C25 H30 107.1(8) 1_555 1_555 1_555 no
H28 C25 H29 112.3(10) 1_555 1_555 1_555 no
H28 C25 H30 98.4(8) 1_555 1_555 1_555 no
H29 C25 H30 109.4(9) 1_555 1_555 1_555 no
O12 C26 H31 109(1) 1_555 1_555 1_555 no
O12 C26 H32 106(1) 1_555 1_555 1_555 no
O12 C26 H33 108(1) 1_555 1_555 1_555 no
H31 C26 H32 113(1) 1_555 1_555 1_555 no
H31 C26 H33 113(1) 1_555 1_555 1_555 no
H32 C26 H33 105(1) 1_555 1_555 1_555 no

loop_
_geom_bond_atom_site_label_1
_geom_bond_atom_site_label_2
_geom_bond_distance
_geom_bond_site_symmetry_1
_geom_bond_site_symmetry_2
_geom_bond_publ_flag
PB1 O1 2.589(4) 1_555 1_555 yes
PB1 O2 2.660(4) 1_555 1_555 yes
PB1 O4 3.088(6) 1_555 1_555 yes
PB1 O8 2.944(6) 1_555 1_555 yes
PB1 N3 2.528(5) 1_555 1_555 yes
PB1 N4 2.575(5) 1_555 1_555 yes
PB1 N5 2.472(5) 1_555 1_555 yes
CO1 O1 1.895(4) 1_555 1_555 yes
CO1 O2 1.901(4) 1_555 1_555 yes
CO1 O3 2.261(5) 1_555 1_555 yes
CO1 N1 1.882(5) 1_555 1_555 yes
CO1 N2 1.871(6) 1_555 1_555 yes
CL1 O4 1.395(5) 1_555 1_555 yes
CL1 O5 1.396(6) 1_555 1_555 yes
CL1 O6 1.398(7) 1_555 1_555 yes
CL1 O7 1.416(6) 1_555 1_555 yes
CL2 O8 1.409(6) 1_555 1_555 yes
CL2 O9 1.452(7) 1_555 1_555 yes
CL2 O10 1.403(6) 1_555 1_555 yes
CL2 O11 1.393(7) 1_555 1_555 yes
O1 C5 1.317(7) 1_555 1_555 yes
O2 C18 1.314(7) 1_555 1_555 yes
O3 C25 1.356(9) 1_555 1_555 yes
O12 C26 1.35(1) 1_555 1_555 yes
N1 C8 1.277(8) 1_555 1_555 yes
N1 C9 1.493(8) 1_555 1_555 yes
N2 C10 1.489(8) 1_555 1_555 yes
N2 C11 1.273(8) 1_555 1_555 yes
N3 C19 1.276(8) 1_555 1_555 yes
N3 C20 1.467(8) 1_555 1_555 yes
N4 C21 1.470(8) 1_555 1_555 yes
N4 C22 1.466(9) 1_555 1_555 yes
N4 H22 0.966 1_555 1_555 no
N5 C23 1.480(8) 1_555 1_555 yes
N5 C24 1.293(7) 1_555 1_555 yes
C1 C2 1.519(10) 1_555 1_555 yes
C1 H1 0.936 1_555 1_555 no
C1 H2 0.969 1_555 1_555 no
C1 H3 0.948 1_555 1_555 no
C2 C3 1.378(10) 1_555 1_555 yes
C2 C7 1.359(9) 1_555 1_555 yes
C3 C4 1.392(9) 1_555 1_555 yes
C3 H4 0.940 1_555 1_555 no
C4 C5 1.417(8) 1_555 1_555 yes
C4 C8 1.436(9) 1_555 1_555 yes
C5 C6 1.418(9) 1_555 1_555 yes
C6 C7 1.398(9) 1_555 1_555 yes
C6 C24 1.452(9) 1_555 1_555 yes
C7 H5 0.979 1_555 1_555 no
C8 H6 0.952 1_555 1_555 no
C9 C10 1.500(9) 1_555 1_555 yes
C9 H7 0.967 1_555 1_555 no
C9 H8 0.954 1_555 1_555 no
C10 H9 0.923 1_555 1_555 no
C10 H10 0.997 1_555 1_555 no
C11 C12 1.451(9) 1_555 1_555 yes
C11 H11 0.977 1_555 1_555 no
C12 C13 1.398(9) 1_555 1_555 yes
C12 C18 1.422(9) 1_555 1_555 yes
C13 C14 1.383(9) 1_555 1_555 yes
C13 H12 0.966 1_555 1_555 no
C14 C15 1.500(9) 1_555 1_555 yes
C14 C16 1.386(10) 1_555 1_555 yes
C15 H13 0.942 1_555 1_555 no
C15 H14 0.933 1_555 1_555 no
C15 H15 0.951 1_555 1_555 no
C16 C17 1.399(9) 1_555 1_555 yes
C16 H16 0.945 1_555 1_555 no
C17 C18 1.428(9) 1_555 1_555 yes
C17 C19 1.434(9) 1_555 1_555 yes
C19 H17 0.956 1_555 1_555 no
C20 C21 1.509(9) 1_555 1_555 yes
C20 H18 0.946 1_555 1_555 no
C20 H19 0.960 1_555 1_555 no
C21 H20 0.945 1_555 1_555 no
C21 H21 0.960 1_555 1_555 no
C22 C23 1.52(1) 1_555 1_555 yes
C22 H23 0.963 1_555 1_555 no
C22 H24 0.943 1_555 1_555 no
C23 H25 0.937 1_555 1_555 no
C23 H26 1.005 1_555 1_555 no
C24 H27 0.984 1_555 1_555 no
C25 H28 1.009 1_555 1_555 no
C25 H29 0.856 1_555 1_555 no
C25 H30 1.040 1_555 1_555 no
C26 H31 0.877 1_555 1_555 no
C26 H32 0.977 1_555 1_555 no
C26 H33 0.973 1_555 1_555 no

loop_
_geom_contact_atom_site_label_1
_geom_contact_atom_site_label_2
_geom_contact_distance
_geom_contact_site_symmetry_1
_geom_contact_site_symmetry_2
_geom_contact_publ_flag
PB1 O1 2.589(4) 1_555 1_555 ?
PB1 O2 2.660(4) 1_555 1_555 ?
PB1 O4 3.088(6) 1_555 1_555 ?
PB1 O8 2.944(6) 1_555 1_555 ?
PB1 N3 2.528(5) 1_555 1_555 ?
PB1 N4 2.575(5) 1_555 1_555 ?
